data_4085498
loop_
_publ_author_name
'Noor, Awal'
'Schwarz, Stefan'
'Kempe, Rhett'

_publ_section_title
;
 Low-Valent Aminopyridinato Chromium Methyl Complexes via Reductive
 Alkylation and via Oxidative Addition of Iodomethane by a Cr--Cr
 Quintuple Bond
;
_journal_issue 11
_journal_name_full Organometallics
_journal_page_first 2122
_journal_paper_doi 10.1021/om501230g
_journal_volume 34
_journal_year 2015
_chemical_formula_sum 'C65 H77 Cr2 I N4'
_chemical_formula_weight 1145.21
_chemical_name_common 'Compound 9'
_chemical_name_systematic
;
 ?
;
_space_group_IT_number 2
_symmetry_cell_setting triclinic
_symmetry_space_group_name_Hall '-P 1'
_symmetry_space_group_name_H-M 'P -1'
_atom_sites_solution_hydrogens geom
_atom_sites_solution_primary direct
_atom_sites_solution_secondary difmap
_audit_creation_method SHELXL-97
_cell_angle_alpha 65.129(5)
_cell_angle_beta 89.534(6)
_cell_angle_gamma 69.427(5)
_cell_formula_units_Z 1
_cell_length_a 10.4779(8)
_cell_length_b 11.8984(8)
_cell_length_c 13.6997(9)
_cell_measurement_reflns_used all
_cell_measurement_temperature 133(2)
_cell_volume 1431.0(2)
_computing_cell_refinement X-AREA-STOE
_computing_data_collection X-AREA-STOE
_computing_data_reduction X-AREA-STOE
_computing_structure_refinement 'SHELXL-97 (Sheldrick, 1997)'
_computing_structure_solution SIR-97
_diffrn_ambient_temperature 133(2)
_diffrn_measured_fraction_theta_full 0.987
_diffrn_measured_fraction_theta_max 0.987
_diffrn_measurement_device_type STOE-IPDSII
_diffrn_measurement_method \w
_diffrn_radiation_monochromator graphite
_diffrn_radiation_source 'fine-focus sealed tube'
_diffrn_radiation_type MoK\a
_diffrn_radiation_wavelength 0.71073
_diffrn_reflns_av_R_equivalents 0.0000
_diffrn_reflns_av_sigmaI/netI 0.1969
_diffrn_reflns_limit_h_max 12
_diffrn_reflns_limit_h_min -12
_diffrn_reflns_limit_k_max 14
_diffrn_reflns_limit_k_min -12
_diffrn_reflns_limit_l_max 16
_diffrn_reflns_limit_l_min 0
_diffrn_reflns_number 5408
_diffrn_reflns_theta_full 25.77
_diffrn_reflns_theta_max 25.77
_diffrn_reflns_theta_min 1.66
_exptl_absorpt_coefficient_mu 0.962
_exptl_absorpt_correction_T_max 0.9438
_exptl_absorpt_correction_T_min 0.8440
_exptl_absorpt_correction_type numerical
_exptl_crystal_colour red
_exptl_crystal_density_diffrn 1.329
_exptl_crystal_density_method 'not measured'
_exptl_crystal_description prism
_exptl_crystal_F_000 596
_exptl_crystal_size_max 0.18
_exptl_crystal_size_mid 0.10
_exptl_crystal_size_min 0.08
_refine_diff_density_max 0.723
_refine_diff_density_min -0.596
_refine_diff_density_rms 0.086
_refine_ls_extinction_method none
_refine_ls_goodness_of_fit_ref 0.795
_refine_ls_hydrogen_treatment riding
_refine_ls_matrix_type full
_refine_ls_number_parameters 332
_refine_ls_number_reflns 5408
_refine_ls_number_restraints 0
_refine_ls_restrained_S_all 0.795
_refine_ls_R_factor_all 0.1391
_refine_ls_R_factor_gt 0.0595
_refine_ls_shift/su_max 0.000
_refine_ls_shift/su_mean 0.000
_refine_ls_structure_factor_coef Fsqd
_refine_ls_weighting_details 'calc w=1/[\s^2^(Fo^2^)+(0.0355P)^2^+0.0000P] where P=(Fo^2^+2Fc^2^)/3'
_refine_ls_weighting_scheme calc
_refine_ls_wR_factor_gt 0.1026
_refine_ls_wR_factor_ref 0.1205
_reflns_number_gt 2654
_reflns_number_total 5408
_reflns_threshold_expression >2sigma(I)
_cod_data_source_file om501230g_si_001.cif
_cod_data_source_block k922a
_cod_depositor_comments 'Adding full bibliography for 4085493--4085498.cif.'
_cod_original_cell_volume 1430.98(17)
_cod_original_sg_symbol_H-M P-1
_cod_database_code 4085498
_cell_measurement_2theta_min 3.32
_cell_measurement_2theta_max 52.04

loop_
_symmetry_equiv_pos_as_xyz
'x, y, z'
'-x, -y, -z'

loop_
_atom_site_label
_atom_site_type_symbol
_atom_site_fract_x
_atom_site_fract_y
_atom_site_fract_z
_atom_site_U_iso_or_equiv
_atom_site_adp_type
_atom_site_occupancy
_atom_site_symmetry_multiplicity
_atom_site_calc_flag
_atom_site_refinement_flags
_atom_site_disorder_assembly
_atom_site_disorder_group
C1 C 0.3029(16) 0.0243(17) 0.0495(13) 0.028(5) Uiso 0.50 1 d P . 1
C2 C 0.5812(6) 0.0163(6) 0.1812(4) 0.0335(15) Uani 1 1 d . . .
C3 C 0.6174(7) 0.0406(6) 0.2685(5) 0.0401(16) Uani 1 1 d . . .
H3 H 0.6537 -0.0318 0.3395 0.048 Uiso 1 1 calc R . .
C4 C 0.6001(7) 0.1665(6) 0.2509(5) 0.0441(18) Uani 1 1 d . . .
H4 H 0.6248 0.1813 0.3097 0.053 Uiso 1 1 calc R . .
C5 C 0.5460(7) 0.2762(6) 0.1460(5) 0.0443(17) Uani 1 1 d . . .
H5 H 0.5330 0.3646 0.1334 0.053 Uiso 1 1 calc R . .
C6 C 0.5131(6) 0.2504(6) 0.0637(5) 0.0345(15) Uani 1 1 d . . .
C7 C 0.4648(7) 0.3539(6) -0.0543(5) 0.0341(16) Uani 1 1 d . . .
C8 C 0.5639(7) 0.3706(6) -0.1219(5) 0.0370(16) Uani 1 1 d . . .
C9 C 0.5185(9) 0.4608(7) -0.2331(5) 0.049(2) Uani 1 1 d . . .
H9 H 0.5840 0.4714 -0.2811 0.059 Uiso 1 1 calc R . .
C10 C 0.3795(9) 0.5339(7) -0.2728(5) 0.052(2) Uani 1 1 d . . .
H10 H 0.3499 0.5942 -0.3482 0.062 Uiso 1 1 calc R . .
C11 C 0.2833(8) 0.5202(7) -0.2045(6) 0.0493(19) Uani 1 1 d . . .
H11 H 0.1881 0.5728 -0.2331 0.059 Uiso 1 1 calc R . .
C12 C 0.3233(7) 0.4300(6) -0.0931(5) 0.0380(16) Uani 1 1 d . . .
C13 C 0.2170(7) 0.4210(7) -0.0186(6) 0.0468(18) Uani 1 1 d . . .
H13A H 0.2451 0.4308 0.0445 0.070 Uiso 1 1 calc R . .
H13B H 0.2095 0.3337 0.0063 0.070 Uiso 1 1 calc R . .
H13C H 0.1273 0.4927 -0.0581 0.070 Uiso 1 1 calc R . .
C14 C 0.7152(8) 0.2993(8) -0.0779(6) 0.057(2) Uani 1 1 d . . .
H14A H 0.7343 0.2065 -0.0247 0.086 Uiso 1 1 calc R . .
H14B H 0.7434 0.3450 -0.0423 0.086 Uiso 1 1 calc R . .
H14C H 0.7670 0.2997 -0.1378 0.086 Uiso 1 1 calc R . .
C15 C 0.3495(7) 0.2215(6) -0.2863(5) 0.0325(15) Uani 1 1 d . . .
C16 C 0.4341(7) 0.2496(6) -0.3668(5) 0.0374(16) Uani 1 1 d . . .
C17 C 0.3800(8) 0.3730(6) -0.4616(5) 0.0437(18) Uani 1 1 d . . .
H17 H 0.4364 0.3943 -0.5156 0.052 Uiso 1 1 calc R . .
C18 C 0.2468(8) 0.4637(7) -0.4777(5) 0.0486(19) Uani 1 1 d . . .
H18 H 0.2126 0.5466 -0.5420 0.058 Uiso 1 1 calc R . .
C19 C 0.1637(8) 0.4334(7) -0.4003(6) 0.0478(19) Uani 1 1 d . . .
H19 H 0.0719 0.4959 -0.4120 0.057 Uiso 1 1 calc R . .
C20 C 0.2116(7) 0.3129(7) -0.3050(5) 0.0407(16) Uani 1 1 d . . .
C21 C 0.1175(8) 0.2813(7) -0.2232(6) 0.052(2) Uani 1 1 d . . .
H21 H 0.1753 0.2335 -0.1493 0.062 Uiso 1 1 calc R . .
C22 C 0.0572(9) 0.1861(8) -0.2327(8) 0.073(3) Uani 1 1 d . . .
H22A H -0.0026 0.1674 -0.1777 0.110 Uiso 1 1 calc R . .
H22B H 0.1324 0.1021 -0.2211 0.110 Uiso 1 1 calc R . .
H22C H 0.0029 0.2278 -0.3056 0.110 Uiso 1 1 calc R . .
C23 C -0.0008(8) 0.4044(8) -0.2266(7) 0.064(2) Uani 1 1 d . . .
H23A H -0.0562 0.3753 -0.1704 0.096 Uiso 1 1 calc R . .
H23B H -0.0592 0.4551 -0.2985 0.096 Uiso 1 1 calc R . .
H23C H 0.0376 0.4617 -0.2131 0.096 Uiso 1 1 calc R . .
C24 C 0.5795(7) 0.1534(7) -0.3585(5) 0.0414(17) Uani 1 1 d . . .
H24 H 0.5999 0.0687 -0.2899 0.050 Uiso 1 1 calc R . .
C25 C 0.6872(8) 0.2106(7) -0.3524(6) 0.056(2) Uani 1 1 d . . .
H25A H 0.7796 0.1456 -0.3458 0.084 Uiso 1 1 calc R . .
H25B H 0.6822 0.2287 -0.2887 0.084 Uiso 1 1 calc R . .
H25C H 0.6689 0.2942 -0.4187 0.084 Uiso 1 1 calc R . .
C26 C 0.5934(8) 0.1182(7) -0.4548(5) 0.055(2) Uani 1 1 d . . .
H26A H 0.6879 0.0557 -0.4464 0.083 Uiso 1 1 calc R . .
H26B H 0.5727 0.2002 -0.5231 0.083 Uiso 1 1 calc R . .
H26C H 0.5284 0.0764 -0.4564 0.083 Uiso 1 1 calc R . .
C27 C 0.1559(15) 0.2302(9) 0.4388(9) 0.096(4) Uani 1 1 d . . .
H27 H 0.1955 0.2499 0.4888 0.115 Uiso 1 1 calc R . .
C28 C 0.0490(15) 0.1897(11) 0.4610(9) 0.104(4) Uani 1 1 d . . .
H28 H 0.0153 0.1817 0.5272 0.125 Uiso 1 1 calc R . .
C29 C -0.0126(12) 0.1599(10) 0.3938(10) 0.105(4) Uani 1 1 d . . .
H29 H -0.0880 0.1325 0.4125 0.126 Uiso 1 1 calc R . .
C30 C 0.0363(11) 0.1701(9) 0.2968(9) 0.081(3) Uani 1 1 d . . .
C31 C 0.1438(12) 0.2104(9) 0.2720(7) 0.084(3) Uani 1 1 d . . .
H31 H 0.1768 0.2170 0.2058 0.100 Uiso 1 1 calc R . .
C32 C 0.2083(12) 0.2431(9) 0.3410(9) 0.097(4) Uani 1 1 d . . .
H32 H 0.2827 0.2720 0.3226 0.117 Uiso 1 1 calc R . .
C33 C -0.0313(13) 0.1469(12) 0.2201(12) 0.166(7) Uani 1 1 d . . .
H33A H -0.1223 0.2197 0.1870 0.249 Uiso 1 1 calc R . .
H33B H -0.0426 0.0613 0.2582 0.249 Uiso 1 1 calc R . .
H33C H 0.0249 0.1440 0.1631 0.249 Uiso 1 1 calc R . .
N1 N 0.5278(5) 0.1243(5) 0.0795(4) 0.0316(12) Uani 1 1 d . . .
N2 N 0.4032(5) 0.1020(5) -0.1845(4) 0.0326(12) Uani 1 1 d . . .
Cr1 Cr 0.47097(11) 0.09094(10) -0.04261(8) 0.0375(3) Uani 1 1 d . . .
I1 I 0.24923(12) 0.03225(10) 0.06039(7) 0.0246(2) Uani 0.50 1 d P . 2
H1A H 0.2982 -0.0509 0.1230 0.037 Uiso 0.50 1 d P A 1
H1B H 0.2254 0.0312 -0.0020 0.037 Uiso 0.50 1 d P B 1
H1C H 0.2523 0.1086 0.0620 0.037 Uiso 0.50 1 d P C 1

loop_
_atom_site_aniso_label
_atom_site_aniso_U_11
_atom_site_aniso_U_22
_atom_site_aniso_U_33
_atom_site_aniso_U_23
_atom_site_aniso_U_13
_atom_site_aniso_U_12
C2 0.045(4) 0.029(4) 0.023(3) -0.011(3) 0.006(3) -0.012(3)
C3 0.061(5) 0.030(4) 0.028(3) -0.009(3) 0.005(3) -0.020(3)
C4 0.069(5) 0.037(4) 0.030(3) -0.017(3) 0.001(3) -0.022(4)
C5 0.062(5) 0.030(4) 0.043(4) -0.018(3) 0.007(3) -0.018(3)
C6 0.043(4) 0.029(4) 0.034(3) -0.014(3) 0.009(3) -0.015(3)
C7 0.054(4) 0.020(3) 0.029(3) -0.011(3) 0.006(3) -0.015(3)
C8 0.052(5) 0.024(4) 0.038(4) -0.018(3) 0.013(3) -0.013(3)
C9 0.088(6) 0.037(4) 0.033(4) -0.016(3) 0.019(4) -0.036(4)
C10 0.088(6) 0.040(4) 0.034(4) -0.012(3) -0.002(4) -0.035(4)
C11 0.062(5) 0.031(4) 0.047(4) -0.011(3) -0.011(4) -0.019(4)
C12 0.050(4) 0.026(4) 0.043(4) -0.019(3) 0.002(3) -0.015(3)
C13 0.045(4) 0.039(4) 0.052(4) -0.018(4) 0.005(3) -0.013(4)
C14 0.067(6) 0.053(5) 0.062(5) -0.028(4) 0.028(4) -0.031(5)
C15 0.038(4) 0.031(4) 0.027(3) -0.013(3) 0.000(3) -0.011(3)
C16 0.051(4) 0.029(4) 0.035(4) -0.014(3) 0.004(3) -0.018(3)
C17 0.064(5) 0.039(4) 0.028(3) -0.008(3) 0.000(3) -0.028(4)
C18 0.069(5) 0.028(4) 0.039(4) -0.004(3) -0.010(4) -0.020(4)
C19 0.052(5) 0.034(4) 0.045(4) -0.011(4) -0.010(4) -0.011(4)
C20 0.044(4) 0.039(4) 0.043(4) -0.019(3) 0.004(3) -0.019(4)
C21 0.041(5) 0.044(5) 0.057(5) -0.015(4) 0.002(4) -0.009(4)
C22 0.064(6) 0.051(5) 0.117(8) -0.044(5) 0.031(5) -0.026(5)
C23 0.059(5) 0.066(6) 0.079(6) -0.042(5) 0.010(4) -0.024(4)
C24 0.060(5) 0.040(4) 0.027(3) -0.013(3) 0.008(3) -0.024(4)
C25 0.065(5) 0.051(5) 0.057(5) -0.024(4) 0.011(4) -0.029(4)
C26 0.083(6) 0.048(4) 0.040(4) -0.022(4) 0.016(4) -0.029(4)
C27 0.142(11) 0.039(5) 0.079(8) -0.024(5) -0.033(7) -0.007(6)
C28 0.130(12) 0.065(7) 0.068(7) -0.027(6) -0.017(8) 0.014(7)
C29 0.094(9) 0.065(7) 0.096(9) -0.015(6) -0.001(7) 0.008(6)
C30 0.078(7) 0.052(6) 0.095(8) -0.037(5) -0.023(6) -0.001(5)
C31 0.094(8) 0.064(6) 0.058(6) -0.016(5) 0.002(5) -0.005(6)
C32 0.124(9) 0.042(5) 0.081(7) -0.008(5) -0.024(7) -0.005(6)
C33 0.147(12) 0.099(9) 0.242(16) -0.099(11) -0.075(12) -0.005(8)
N1 0.043(3) 0.024(3) 0.029(3) -0.012(2) 0.009(2) -0.014(2)
N2 0.043(3) 0.024(3) 0.028(3) -0.009(2) 0.007(2) -0.013(2)
Cr1 0.0485(8) 0.0360(7) 0.0310(6) -0.0169(6) 0.0048(5) -0.0171(6)
I1 0.0249(6) 0.0311(5) 0.0192(4) -0.0119(4) 0.0056(4) -0.0114(5)

loop_
_atom_type_symbol
_atom_type_description
_atom_type_scat_dispersion_real
_atom_type_scat_dispersion_imag
_atom_type_scat_source
C C 0.0033 0.0016 'International Tables Vol C Tables 4.2.6.8 and 6.1.1.4'
H H 0.0000 0.0000 'International Tables Vol C Tables 4.2.6.8 and 6.1.1.4'
N N 0.0061 0.0033 'International Tables Vol C Tables 4.2.6.8 and 6.1.1.4'
Cr Cr 0.3209 0.6236 'International Tables Vol C Tables 4.2.6.8 and 6.1.1.4'
I I -0.4742 1.8119 'International Tables Vol C Tables 4.2.6.8 and 6.1.1.4'

loop_
_geom_angle_atom_site_label_1
_geom_angle_atom_site_label_2
_geom_angle_atom_site_label_3
_geom_angle
_geom_angle_site_symmetry_1
_geom_angle_site_symmetry_3
Cr1 C1 Cr1 46.7(3) 2_655 .
N2 C2 N1 114.4(5) 2_655 .
N2 C2 C3 127.5(5) 2_655 .
N1 C2 C3 118.1(5) . .
C4 C3 C2 120.4(5) . .
C3 C4 C5 121.0(6) . .
C6 C5 C4 117.6(6) . .
C5 C6 N1 122.7(5) . .
C5 C6 C7 124.2(6) . .
N1 C6 C7 113.1(5) . .
C8 C7 C12 121.8(6) . .
C8 C7 C6 118.4(6) . .
C12 C7 C6 119.8(6) . .
C7 C8 C9 118.4(6) . .
C7 C8 C14 121.6(6) . .
C9 C8 C14 120.0(7) . .
C10 C9 C8 120.3(7) . .
C11 C10 C9 120.6(6) . .
C10 C11 C12 121.2(7) . .
C7 C12 C11 117.6(7) . .
C7 C12 C13 122.0(6) . .
C11 C12 C13 120.4(6) . .
C16 C15 C20 119.8(6) . .
C16 C15 N2 120.5(5) . .
C20 C15 N2 119.7(6) . .
C17 C16 C15 118.3(6) . .
C17 C16 C24 117.8(6) . .
C15 C16 C24 123.9(6) . .
C18 C17 C16 121.5(7) . .
C19 C18 C17 119.7(6) . .
C18 C19 C20 121.3(7) . .
C19 C20 C15 119.3(7) . .
C19 C20 C21 120.0(6) . .
C15 C20 C21 120.7(6) . .
C20 C21 C22 112.1(7) . .
C20 C21 C23 114.7(6) . .
C22 C21 C23 109.0(6) . .
C16 C24 C25 111.6(6) . .
C16 C24 C26 111.8(5) . .
C25 C24 C26 109.1(6) . .
C28 C27 C32 119.7(11) . .
C27 C28 C29 123.4(13) . .
C28 C29 C30 118.9(12) . .
C31 C30 C29 119.1(10) . .
C31 C30 C33 120.1(13) . .
C29 C30 C33 120.6(14) . .
C30 C31 C32 122.6(10) . .
C27 C32 C31 116.3(11) . .
C6 N1 C2 120.4(5) . .
C6 N1 Cr1 121.6(4) . .
C2 N1 Cr1 118.0(4) . .
C2 N2 C15 119.4(5) 2_655 .
C2 N2 Cr1 114.6(4) 2_655 .
C15 N2 Cr1 125.9(4) . .
Cr1 Cr1 N2 99.35(15) 2_655 .
Cr1 Cr1 N1 93.49(15) 2_655 .
N2 Cr1 N1 167.1(2) . .
Cr1 Cr1 C1 67.3(4) 2_655 2_655
N2 Cr1 C1 91.8(4) . 2_655
N1 Cr1 C1 92.4(4) . 2_655
Cr1 Cr1 C1 66.0(4) 2_655 .
N2 Cr1 C1 95.5(4) . .
N1 Cr1 C1 90.3(4) . .
C1 Cr1 C1 133.3(3) 2_655 .
Cr1 Cr1 I1 71.50(7) 2_655 2_655
N2 Cr1 I1 91.61(15) . 2_655
N1 Cr1 I1 91.76(15) . 2_655
C1 Cr1 I1 4.3(4) 2_655 2_655
C1 Cr1 I1 137.5(4) . 2_655
Cr1 Cr1 I1 70.84(7) 2_655 .
N2 Cr1 I1 94.40(15) . .
N1 Cr1 I1 90.50(15) . .
C1 Cr1 I1 138.1(4) 2_655 .
C1 Cr1 I1 4.8(4) . .
I1 Cr1 I1 142.34(4) 2_655 .
Cr1 I1 Cr1 37.66(4) 2_655 .

loop_
_geom_bond_atom_site_label_1
_geom_bond_atom_site_label_2
_geom_bond_distance
_geom_bond_site_symmetry_2
C1 Cr1 2.308(16) 2_655
C1 Cr1 2.329(16) .
C2 N2 1.340(7) 2_655
C2 N1 1.381(7) .
C2 C3 1.425(8) .
C3 C4 1.357(8) .
C4 C5 1.416(8) .
C5 C6 1.363(8) .
C6 N1 1.373(7) .
C6 C7 1.512(8) .
C7 C8 1.397(9) .
C7 C12 1.401(9) .
C8 C9 1.406(9) .
C8 C14 1.495(10) .
C9 C10 1.377(10) .
C10 C11 1.376(10) .
C11 C12 1.404(9) .
C12 C13 1.506(9) .
C15 C16 1.412(9) .
C15 C20 1.415(9) .
C15 N2 1.438(7) .
C16 C17 1.410(8) .
C16 C24 1.521(9) .
C17 C18 1.380(9) .
C18 C19 1.378(10) .
C19 C20 1.393(9) .
C20 C21 1.504(10) .
C21 C22 1.525(10) .
C21 C23 1.533(10) .
C24 C25 1.527(9) .
C24 C26 1.535(8) .
C27 C28 1.353(15) .
C27 C32 1.412(15) .
C28 C29 1.355(15) .
C29 C30 1.393(14) .
C30 C31 1.360(14) .
C30 C33 1.440(13) .
C31 C32 1.417(14) .
N1 Cr1 2.014(5) .
N2 C2 1.340(7) 2_655
N2 Cr1 2.010(5) .
Cr1 Cr1 1.838(2) 2_655
Cr1 C1 2.308(16) 2_655
Cr1 I1 2.8411(16) 2_655
Cr1 I1 2.8522(16) .
I1 Cr1 2.8411(16) 2_655
